data_1503807
loop_
_publ_author_name
'Marx, Vanessa M.'
'Burnell, D. Jean'

_publ_section_title
;
 Synthesis of 5-hydroxycyclopent-2-enones from allenyl vinyl ketones via
 an interrupted Nazarov cyclization.
;
_journal_issue 6
_journal_name_full 'Organic letters'
_journal_page_first 1229
_journal_page_last 1231
_journal_paper_doi 10.1021/ol900029d
_journal_volume 11
_journal_year 2009
_chemical_formula_moiety 'C13 H14 O2 '
_chemical_formula_sum 'C13 H14 O2'
_chemical_formula_weight 202.25
_chemical_melting_point 351.6(5)
_space_group_IT_number 15
_symmetry_cell_setting monoclinic
_symmetry_Int_Tables_number 15
_symmetry_space_group_name_Hall '-C 2yc'
_symmetry_space_group_name_H-M 'C 1 2/c 1'
_cell_angle_alpha 90.0000
_cell_angle_beta 106.022(3)
_cell_angle_gamma 90.0000
_cell_formula_units_Z 8
_cell_length_a 18.7028(14)
_cell_length_b 5.9021(2)
_cell_length_c 20.8680(12)
_cell_measurement_reflns_used 9497
_cell_measurement_temperature 120.1
_cell_measurement_theta_max 72.4
_cell_measurement_theta_min 2.3
_cell_volume 2214.1(2)
_computing_cell_refinement PROCESS
_computing_data_collection PROCESS
_computing_data_reduction CrystalStructure
_computing_publication_material 'CrystalStructure 3.8'
_computing_structure_refinement CRYSTALS
_computing_structure_solution SHELXS97
_diffrn_detector_area_resol_mean 10.00
_diffrn_measured_fraction_theta_full 0.991
_diffrn_measured_fraction_theta_max 0.842
_diffrn_measurement_device_type 'Rigaku RAXIS-UNKNOWN'
_diffrn_measurement_method \w
_diffrn_radiation_type 'Mo K\a'
_diffrn_radiation_wavelength 0.71070
_diffrn_reflns_av_R_equivalents 0.035
_diffrn_reflns_limit_h_max 33
_diffrn_reflns_limit_h_min -49
_diffrn_reflns_limit_k_max 11
_diffrn_reflns_limit_k_min -15
_diffrn_reflns_limit_l_max 51
_diffrn_reflns_limit_l_min -53
_diffrn_reflns_number 41835
_diffrn_reflns_theta_full 26.00
_diffrn_reflns_theta_max 72.34
_exptl_absorpt_coefficient_mu 0.081
_exptl_absorpt_correction_T_max 0.990
_exptl_absorpt_correction_T_min 0.819
_exptl_absorpt_correction_type multi-scan
_exptl_absorpt_process_details
;
    Higashi, T. (1995). Program for Absorption Correction.
    Rigaku Corporation, Tokyo, Japan.
;
_exptl_crystal_colour colourless
_exptl_crystal_density_diffrn 1.213
_exptl_crystal_density_method 'not measured'
_exptl_crystal_description needle
_exptl_crystal_F_000 864.00
_exptl_crystal_size_max 0.38
_exptl_crystal_size_mid 0.23
_exptl_crystal_size_min 0.12
_refine_diff_density_max 0.51
_refine_diff_density_min -0.25
_refine_ls_extinction_coef 15(13)
_refine_ls_extinction_method 'Larson (1970) Crystallographic Computing eq. 22'
_refine_ls_goodness_of_fit_ref 1.076
_refine_ls_hydrogen_treatment mixed
_refine_ls_number_parameters 178
_refine_ls_number_reflns 1841
_refine_ls_R_factor_gt 0.0634
_refine_ls_shift/su_max 0.0039
_refine_ls_structure_factor_coef F
_refine_ls_weighting_details
;
    Chebychev polynomial with 3 parameters (Carruthers & Watkin, 1979)
    9.8132    5.0194    6.4664
;
_refine_ls_weighting_scheme calc
_refine_ls_wR_factor_ref 0.0795
_reflns_number_gt 1841
_reflns_number_total 2156
_reflns_threshold_expression F^2^>2.0\s(F^2^)
_cod_data_source_file ol900029d_si_002.cif
_cod_data_source_block '__JB12'
_cod_depositor_comments
;
The following automatic conversions were performed:

'_chemical_melting_point' value '78-79 degree C' was changed to
'351.6(5)' - it was converted from degrees Celsius(C) to Kelvins(K),
the average value was taken and precision was estimated.

Automatic conversion script
Id: cif_fix_values 1715 2011-07-08 13:25:40Z adriana 
;
_cod_original_cell_volume 2214.0(2)
_cod_original_formula_sum 'C13 H14 O2 '
_cod_database_code 1503807

loop_
_symmetry_equiv_pos_site_id
_symmetry_equiv_pos_as_xyz
1 +X,+Y,+Z
2 -X,+Y,1/2-Z
3 -X,-Y,-Z
4 +X,-Y,1/2+Z
5 1/2+X,1/2+Y,+Z
6 1/2-X,1/2+Y,1/2-Z
7 1/2-X,1/2-Y,-Z
8 1/2+X,1/2-Y,1/2+Z

loop_
_atom_site_label
_atom_site_type_symbol
_atom_site_fract_x
_atom_site_fract_y
_atom_site_fract_z
_atom_site_U_iso_or_equiv
_atom_site_adp_type
_atom_site_occupancy
_atom_site_symmetry_multiplicity
_atom_site_calc_flag
_atom_site_refinement_flags
O(1) O 0.32366(8) 0.7600(2) 0.09488(7) 0.0396(4) Uani 1.00 1 d .
O(2) O 0.29769(9) 0.4869(2) -0.02693(7) 0.0406(4) Uani 1.00 1 d .
C(1) C 0.39121(10) 0.4266(3) 0.14658(9) 0.0284(4) Uani 1.00 1 d .
C(2) C 0.32304(11) 0.5214(3) 0.09328(9) 0.0286(4) Uani 1.00 1 d .
C(3) C 0.33078(10) 0.4205(3) 0.02895(9) 0.0309(4) Uani 1.00 1 d .
C(4) C 0.38266(10) 0.2281(3) 0.04502(10) 0.0324(4) Uani 1.00 1 d .
C(5) C 0.41537(9) 0.2299(3) 0.11103(9) 0.0266(4) Uani 1.00 1 d .
C(6) C 0.37425(10) 0.3752(3) 0.21237(9) 0.0294(4) Uani 1.00 1 d .
C(7) C 0.33585(11) 0.1813(3) 0.22159(10) 0.0327(4) Uani 1.00 1 d .
C(8) C 0.31769(11) 0.1471(3) 0.28112(10) 0.0382(5) Uani 1.00 1 d .
C(9) C 0.33684(12) 0.3067(4) 0.33105(10) 0.0416(5) Uani 1.00 1 d .
C(10) C 0.37464(13) 0.4998(4) 0.32247(10) 0.0430(5) Uani 1.00 1 d .
C(11) C 0.39391(12) 0.5338(3) 0.26334(11) 0.0367(5) Uani 1.00 1 d .
C(12) C 0.39467(14) 0.0736(4) -0.00768(11) 0.0426(6) Uani 1.00 1 d .
C(13) C 0.47286(10) 0.0665(3) 0.14853(9) 0.0314(4) Uani 1.00 1 d .
H(1) H 0.4309(12) 0.543(4) 0.1577(10) 0.032(5) Uiso 1.00 1 c .
H(2) H 0.2809(12) 0.461(3) 0.0992(9) 0.022(4) Uiso 1.00 1 c .
H(3) H 0.3235 0.0722 0.1863 0.037 Uiso 1.00 1 c R
H(4) H 0.2934 -0.0013 0.2868 0.046 Uiso 1.00 1 c R
H(5) H 0.3236 0.2632 0.3698 0.051 Uiso 1.00 1 c R
H(6) H 0.3927 0.6121 0.3523 0.050 Uiso 1.00 1 c R
H(7) H 0.4151 0.6691 0.2547 0.042 Uiso 1.00 1 c R
H(8) H 0.4551 -0.0128 0.1781 0.037 Uiso 1.00 1 c R
H(9) H 0.4890 -0.0486 0.1170 0.037 Uiso 1.00 1 c R
H(10) H 0.5139 0.1383 0.1717 0.037 Uiso 1.00 1 c R
H(11) H 0.2773 0.8312 0.0680 0.045 Uiso 1.00 1 c R
H(12) H 0.435(2) 0.152(8) -0.018(2) 0.031(11) Uiso 0.50 1 c P
H(13) H 0.422(3) -0.053(10) 0.009(2) 0.034(12) Uiso 0.50 1 c P
H(14) H 0.345(4) 0.003(12) -0.030(3) 0.068(18) Uiso 0.50 1 c P
H(15) H 0.369(3) 0.113(10) -0.049(2) 0.047(14) Uiso 0.50 1 c P
H(16) H 0.376(6) -0.119(19) 0.004(4) 0.06(3) Uiso 0.50 1 c P
H(17) H 0.451(3) 0.015(11) -0.001(2) 0.043(14) Uiso 0.50 1 c P

loop_
_atom_site_aniso_label
_atom_site_aniso_U_11
_atom_site_aniso_U_22
_atom_site_aniso_U_33
_atom_site_aniso_U_12
_atom_site_aniso_U_13
_atom_site_aniso_U_23
O(1) 0.0435(8) 0.0266(7) 0.0415(8) 0.0054(6) -0.0005(6) -0.0004(5)
O(2) 0.0459(8) 0.0462(9) 0.0265(7) 0.0118(6) 0.0047(6) 0.0068(6)
C(1) 0.0271(9) 0.0273(9) 0.0290(9) -0.0005(7) 0.0044(7) 0.0006(7)
C(2) 0.0294(9) 0.0256(9) 0.0296(9) 0.0019(7) 0.0060(7) 0.0024(7)
C(3) 0.0287(9) 0.0347(10) 0.0276(9) 0.0005(7) 0.0049(7) 0.0024(7)
C(4) 0.0311(9) 0.0356(10) 0.0307(9) 0.0014(7) 0.0089(7) 0.0025(7)
C(5) 0.0237(8) 0.0285(9) 0.0270(8) -0.0013(6) 0.0059(6) 0.0008(6)
C(6) 0.0316(9) 0.0302(9) 0.0257(9) 0.0086(7) 0.0064(6) 0.0042(7)
C(7) 0.0329(9) 0.0299(9) 0.0310(9) 0.0013(7) 0.0018(7) -0.0025(7)
C(8) 0.0330(10) 0.0390(11) 0.0426(11) 0.0003(8) 0.0106(8) 0.0080(9)
C(9) 0.0437(11) 0.0546(13) 0.0289(9) 0.0137(10) 0.0143(8) 0.0074(9)
C(10) 0.0500(12) 0.0430(12) 0.0303(10) 0.0098(9) 0.0015(9) -0.0117(8)
C(11) 0.0358(10) 0.0264(9) 0.0445(11) -0.0007(7) 0.0056(8) 0.0005(8)
C(12) 0.0437(12) 0.0511(13) 0.0323(11) 0.0120(12) 0.0092(9) -0.0014(9)
C(13) 0.0276(9) 0.0333(10) 0.0301(9) 0.0031(7) 0.0026(7) 0.0008(7)

loop_
_atom_type_symbol
_atom_type_description
_atom_type_scat_dispersion_real
_atom_type_scat_dispersion_imag
_atom_type_scat_source
C C 0.003 0.002
;
International Tables for Crystallography
(1992, Vol. C, Tables 4.2.6.8 and 6.1.1.4)
;
H H 0.000 0.000
;
International Tables for Crystallography
(1992, Vol. C, Table 6.1.1.4)
;
O O 0.011 0.006
;
International Tables for Crystallography
(1992, Vol. C, Tables 4.2.6.8 and 6.1.1.4)
;

loop_
_geom_angle_atom_site_label_1
_geom_angle_atom_site_label_2
_geom_angle_atom_site_label_3
_geom_angle
_geom_angle_publ_flag
C(2) C(1) C(5) 102.92(13) yes
C(2) C(1) C(6) 112.64(16) yes
C(5) C(1) C(6) 117.02(15) yes
O(1) C(2) C(1) 110.18(14) yes
O(1) C(2) C(3) 114.38(16) yes
C(1) C(2) C(3) 103.53(15) yes
O(2) C(3) C(2) 124.96(18) yes
O(2) C(3) C(4) 126.33(19) yes
C(2) C(3) C(4) 108.70(15) yes
C(3) C(4) C(5) 108.20(17) yes
C(3) C(4) C(12) 121.84(16) yes
C(5) C(4) C(12) 129.91(18) yes
C(1) C(5) C(4) 113.32(15) yes
C(1) C(5) C(13) 120.50(15) yes
C(4) C(5) C(13) 126.12(18) yes
C(1) C(6) C(7) 122.15(16) yes
C(1) C(6) C(11) 118.65(18) yes
C(7) C(6) C(11) 119.08(19) yes
C(6) C(7) C(8) 120.35(18) yes
C(7) C(8) C(9) 120.0(2) yes
C(8) C(9) C(10) 120.2(2) yes
C(9) C(10) C(11) 120.1(2) yes
C(6) C(11) C(10) 120.2(2) yes
C(2) O(1) H(11) 114.3 no
C(2) C(1) H(1) 109.4(12) no
C(5) C(1) H(1) 110.0(14) no
C(6) C(1) H(1) 104.9(13) no
O(1) C(2) H(2) 113.1(14) no
C(1) C(2) H(2) 109.7(12) no
C(3) C(2) H(2) 105.5(13) no
C(6) C(7) H(3) 118.1 no
C(8) C(7) H(3) 121.6 no
C(7) C(8) H(4) 117.4 no
C(9) C(8) H(4) 122.4 no
C(8) C(9) H(5) 112.8 no
C(10) C(9) H(5) 126.9 no
C(9) C(10) H(6) 128.4 no
C(11) C(10) H(6) 111.4 no
C(6) C(11) H(7) 117.8 no
C(10) C(11) H(7) 121.6 no
C(4) C(12) H(12) 99(3) no
C(4) C(12) H(13) 113(3) no
C(4) C(12) H(14) 107(5) no
C(4) C(12) H(15) 113(4) no
C(4) C(12) H(16) 108(5) no
C(4) C(12) H(17) 116(3) no
H(12) C(12) H(13) 96(5) no
H(12) C(12) H(14) 141(5) no
H(12) C(12) H(15) 85(4) no
H(12) C(12) H(16) 141(6) no
H(12) C(12) H(17) 52(4) no
H(13) C(12) H(14) 100(5) no
H(13) C(12) H(15) 133(5) no
H(13) C(12) H(16) 48(6) no
H(13) C(12) H(17) 44(5) no
H(14) C(12) H(15) 58(6) no
H(14) C(12) H(16) 55(6) no
H(14) C(12) H(17) 132(5) no
H(15) C(12) H(16) 108(5) no
H(15) C(12) H(17) 117(5) no
H(16) C(12) H(17) 90(6) no
C(5) C(13) H(8) 110.1 no
C(5) C(13) H(9) 112.3 no
C(5) C(13) H(10) 111.3 no
H(8) C(13) H(9) 108.5 no
H(8) C(13) H(10) 107.3 no
H(9) C(13) H(10) 107.2 no
C(12) H(13) H(17) 80(6) no
C(12) H(17) H(13) 56(5) no

loop_
_geom_bond_atom_site_label_1
_geom_bond_atom_site_label_2
_geom_bond_distance
_geom_bond_publ_flag
O(1) C(2) 1.408(2) yes
O(2) C(3) 1.224(2) yes
C(1) C(2) 1.547(2) yes
C(1) C(5) 1.512(2) yes
C(1) C(6) 1.522(2) yes
C(2) C(3) 1.512(2) yes
C(3) C(4) 1.471(2) yes
C(4) C(5) 1.344(2) yes
C(4) C(12) 1.492(3) yes
C(5) C(13) 1.495(2) yes
C(6) C(7) 1.392(2) yes
C(6) C(11) 1.388(2) yes
C(7) C(8) 1.390(3) yes
C(8) C(9) 1.377(3) yes
C(9) C(10) 1.379(3) yes
C(10) C(11) 1.392(3) yes
O(1) H(11) 0.987 no
C(1) H(1) 0.99(2) no
C(2) H(2) 0.90(2) no
C(7) H(3) 0.957 no
C(8) H(4) 1.009 no
C(9) H(5) 0.943 no
C(10) H(6) 0.908 no
C(11) H(7) 0.931 no
C(12) H(12) 0.95(5) no
C(12) H(13) 0.92(5) no
C(12) H(14) 1.01(6) no
C(12) H(15) 0.89(5) no
C(12) H(16) 1.23(11) no
C(12) H(17) 1.09(5) no
C(13) H(8) 0.909 no
C(13) H(9) 1.048 no
C(13) H(10) 0.892 no
H(13) H(17) 0.76(9) no

loop_
_geom_contact_atom_site_label_1
_geom_contact_atom_site_label_2
_geom_contact_distance
_geom_contact_site_symmetry_2
O(1) O(2) 2.935(2) .
O(1) O(2) 2.760(2) 7_565
O(1) C(1) 2.425(2) .
O(1) C(3) 2.455(2) .
O(1) C(4) 3.576(2) .
O(1) C(4) 3.251(2) 1_565
O(1) C(5) 3.539(2) .
O(1) C(5) 3.229(2) 1_565
O(1) C(6) 3.284(2) .
O(1) C(7) 3.591(2) 1_565
O(1) C(12) 3.367(3) 1_565
O(1) C(13) 3.254(2) 1_565
O(2) O(1) 2.935(2) .
O(2) O(1) 2.760(2) 7_565
O(2) C(1) 3.578(2) .
O(2) C(2) 2.430(2) .
O(2) C(3) 3.391(2) 7_555
O(2) C(4) 2.407(2) .
O(2) C(4) 3.525(2) 7_555
O(2) C(5) 3.455(2) .
O(2) C(9) 3.464(2) 4_564
O(2) C(12) 3.000(3) .
C(1) O(1) 2.425(2) .
C(1) O(2) 3.578(2) .
C(1) C(3) 2.403(2) .
C(1) C(4) 2.388(2) .
C(1) C(7) 2.552(3) .
C(1) C(11) 2.504(3) .
C(1) C(13) 2.611(2) .
C(2) O(2) 2.430(2) .
C(2) C(4) 2.424(2) .
C(2) C(5) 2.393(2) .
C(2) C(6) 2.554(2) .
C(2) C(7) 3.302(2) .
C(2) C(11) 3.429(2) .
C(3) O(1) 2.455(2) .
C(3) O(2) 3.391(2) 7_555
C(3) C(1) 2.403(2) .
C(3) C(3) 3.553(2) 7_555
C(3) C(5) 2.282(2) .
C(3) C(12) 2.590(3) .
C(4) O(1) 3.251(2) 1_545
C(4) O(1) 3.576(2) .
C(4) O(2) 2.407(2) .
C(4) O(2) 3.525(2) 7_555
C(4) C(1) 2.388(2) .
C(4) C(2) 2.424(2) .
C(4) C(13) 2.532(2) .
C(5) O(1) 3.229(2) 1_545
C(5) O(1) 3.539(2) .
C(5) O(2) 3.455(2) .
C(5) C(2) 2.393(2) .
C(5) C(3) 2.282(2) .
C(5) C(6) 2.588(2) .
C(5) C(7) 3.084(3) .
C(5) C(12) 2.571(3) .
C(6) O(1) 3.284(2) .
C(6) C(2) 2.554(2) .
C(6) C(5) 2.588(2) .
C(6) C(8) 2.414(3) .
C(6) C(9) 2.783(3) .
C(6) C(10) 2.411(2) .
C(6) C(13) 3.139(2) .
C(7) O(1) 3.591(2) 1_545
C(7) C(1) 2.552(3) .
C(7) C(2) 3.302(2) .
C(7) C(5) 3.084(3) .
C(7) C(9) 2.396(3) .
C(7) C(10) 2.766(2) .
C(7) C(11) 2.397(2) .
C(7) C(13) 3.392(3) .
C(8) C(6) 2.414(3) .
C(8) C(10) 2.388(3) .
C(8) C(11) 2.770(3) .
C(9) O(2) 3.464(2) 4_565
C(9) C(6) 2.783(3) .
C(9) C(7) 2.396(3) .
C(9) C(11) 2.401(3) .
C(10) C(6) 2.411(2) .
C(10) C(7) 2.766(2) .
C(10) C(8) 2.388(3) .
C(11) C(1) 2.504(3) .
C(11) C(2) 3.429(2) .
C(11) C(7) 2.397(2) .
C(11) C(8) 2.770(3) .
C(11) C(9) 2.401(3) .
C(12) O(1) 3.367(3) 1_545
C(12) O(2) 3.000(3) .
C(12) C(3) 2.590(3) .
C(12) C(5) 2.571(3) .
C(12) C(13) 3.184(2) .
C(13) O(1) 3.254(2) 1_545
C(13) C(1) 2.611(2) .
C(13) C(4) 2.532(2) .
C(13) C(6) 3.139(2) .
C(13) C(7) 3.392(3) .
C(13) C(12) 3.184(2) .
O(1) H(1) 2.43(2) .
O(1) H(2) 1.95(2) .
O(1) H(3) 2.653 1_565
O(1) H(5) 3.042 6_555
O(1) H(7) 3.344 .
O(1) H(8) 2.915 1_565
O(1) H(9) 3.204 1_565
O(1) H(11) 3.445 7_565
O(1) H(13) 3.10(6) 1_565
O(1) H(14) 3.10(8) 1_565
O(1) H(14) 3.44(7) 7_555
O(1) H(16) 2.47(12) 1_565
O(2) H(2) 2.74(2) .
O(2) H(2) 3.19(2) 7_555
O(2) H(3) 3.487 7_555
O(2) H(5) 2.763 4_564
O(2) H(6) 3.510 4_564
O(2) H(11) 2.936 .
O(2) H(11) 1.786 7_565
O(2) H(12) 3.20(5) .
O(2) H(13) 3.52(6) 1_565
O(2) H(14) 3.00(7) .
O(2) H(14) 3.18(7) 1_565
O(2) H(14) 3.21(8) 7_555
O(2) H(15) 2.68(6) .
O(2) H(16) 2.73(11) 1_565
O(2) H(16) 3.50(12) 7_555
C(1) H(2) 2.04(2) .
C(1) H(3) 2.691 .
C(1) H(7) 2.603 .
C(1) H(8) 2.855 .
C(1) H(8) 3.518 1_565
C(1) H(9) 3.496 .
C(1) H(10) 2.787 .
C(1) H(11) 3.317 .
C(2) H(1) 2.10(2) .
C(2) H(3) 3.285 .
C(2) H(5) 3.365 6_555
C(2) H(7) 3.444 .
C(2) H(11) 2.026 .
C(2) H(11) 3.481 7_565
C(2) H(14) 3.06(7) 7_555
C(2) H(15) 3.54(5) 7_555
C(2) H(16) 3.16(11) 1_565
C(3) H(1) 2.910(19) .
C(3) H(2) 1.96(2) .
C(3) H(11) 2.827 .
C(3) H(11) 2.841 7_565
C(3) H(12) 2.88(5) .
C(3) H(13) 3.36(6) .
C(3) H(14) 2.80(7) .
C(3) H(14) 3.33(8) 7_555
C(3) H(15) 2.66(6) .
C(3) H(16) 3.37(11) .
C(3) H(16) 2.94(11) 1_565
C(3) H(17) 3.46(6) .
C(4) H(1) 2.94(2) .
C(4) H(2) 2.83(2) .
C(4) H(3) 3.544 .
C(4) H(8) 3.081 .
C(4) H(9) 2.689 .
C(4) H(10) 3.116 .
C(4) H(11) 3.181 1_545
C(4) H(12) 1.89(5) .
C(4) H(13) 2.04(6) .
C(4) H(14) 2.03(7) .
C(4) H(15) 2.02(5) .
C(4) H(16) 2.22(11) .
C(4) H(17) 2.20(6) .
C(5) H(1) 2.07(2) .
C(5) H(2) 2.81(2) .
C(5) H(3) 2.788 .
C(5) H(8) 1.998 .
C(5) H(9) 2.126 .
C(5) H(10) 2.000 .
C(5) H(11) 3.425 1_545
C(5) H(12) 2.85(5) .
C(5) H(13) 2.73(5) .
C(5) H(14) 3.17(7) .
C(5) H(15) 3.28(5) .
C(5) H(16) 2.98(10) .
C(5) H(17) 2.90(6) .
C(6) H(1) 2.02(2) .
C(6) H(2) 2.571(18) .
C(6) H(3) 2.027 .
C(6) H(4) 3.307 .
C(6) H(4) 3.223 6_555
C(6) H(6) 3.170 .
C(6) H(7) 2.000 .
C(6) H(8) 2.938 .
C(6) H(10) 3.273 .
C(6) H(10) 3.064 2_655
C(7) H(1) 3.29(2) .
C(7) H(2) 2.977(19) .
C(7) H(4) 2.060 .
C(7) H(4) 3.024 6_555
C(7) H(5) 3.200 .
C(7) H(7) 3.354 1_545
C(7) H(7) 3.224 .
C(7) H(8) 2.867 .
C(7) H(10) 3.077 2_655
C(8) H(3) 2.060 .
C(8) H(4) 3.001 6_555
C(8) H(5) 1.947 .
C(8) H(6) 3.249 .
C(8) H(7) 3.484 1_545
C(8) H(10) 3.031 2_655
C(9) H(2) 3.59(2) 6_545
C(9) H(3) 3.269 .
C(9) H(3) 3.314 6_555
C(9) H(4) 2.098 .
C(9) H(4) 3.156 6_555
C(9) H(6) 2.069 .
C(9) H(7) 3.248 .
C(9) H(10) 2.980 2_655
C(9) H(11) 3.391 6_545
C(9) H(14) 3.39(7) 4_555
C(9) H(15) 3.46(5) 4_555
C(10) H(1) 3.56(2) 2_655
C(10) H(4) 3.315 .
C(10) H(4) 3.303 1_565
C(10) H(4) 3.335 6_555
C(10) H(5) 2.087 .
C(10) H(7) 2.041 .
C(10) H(10) 2.963 2_655
C(10) H(15) 3.55(6) 4_565
C(11) H(1) 2.49(2) .
C(11) H(1) 3.24(2) 2_655
C(11) H(2) 3.520(18) .
C(11) H(3) 3.252 .
C(11) H(4) 3.437 1_565
C(11) H(4) 3.374 6_555
C(11) H(5) 3.290 .
C(11) H(6) 1.920 .
C(11) H(8) 3.571 1_565
C(11) H(10) 2.995 2_655
C(12) H(2) 3.318(19) 7_555
C(12) H(5) 3.222 4_554
C(12) H(6) 3.452 4_564
C(12) H(9) 2.804 .
C(12) H(9) 3.563 3_655
C(12) H(11) 3.358 1_545
C(12) H(12) 3.36(5) 3_655
C(12) H(13) 3.44(6) 3_655
C(12) H(17) 2.88(5) 3_655
C(13) H(1) 3.21(2) 1_545
C(13) H(1) 2.94(2) .
C(13) H(3) 3.105 .
C(13) H(7) 3.591 1_545
C(13) H(7) 3.411 2_645
C(13) H(8) 3.525 2_655
C(13) H(12) 3.39(4) .
C(13) H(13) 2.88(5) .
C(13) H(16) 3.26(9) .
C(13) H(17) 3.05(5) .
H(1) O(1) 2.43(2) .
H(1) C(2) 2.10(2) .
H(1) C(3) 2.910(19) .
H(1) C(4) 2.94(2) .
H(1) C(5) 2.07(2) .
H(1) C(6) 2.02(2) .
H(1) C(7) 3.29(2) .
H(1) C(10) 3.56(2) 2_655
H(1) C(11) 2.49(2) .
H(1) C(11) 3.24(2) 2_655
H(1) C(13) 2.94(2) .
H(1) C(13) 3.21(2) 1_565
H(1) H(2) 2.77(2) .
H(1) H(3) 3.574 .
H(1) H(6) 3.388 2_655
H(1) H(7) 2.251 .
H(1) H(7) 3.048 2_655
H(1) H(8) 3.323 .
H(1) H(8) 2.674 1_565
H(1) H(9) 2.867 1_565
H(1) H(10) 2.820 .
H(1) H(11) 3.417 .
H(2) O(1) 1.95(2) .
H(2) O(2) 2.74(2) .
H(2) O(2) 3.19(2) 7_555
H(2) C(1) 2.04(2) .
H(2) C(3) 1.96(2) .
H(2) C(4) 2.83(2) .
H(2) C(5) 2.81(2) .
H(2) C(6) 2.571(18) .
H(2) C(7) 2.977(19) .
H(2) C(9) 3.59(2) 6_555
H(2) C(11) 3.520(18) .
H(2) C(12) 3.32(2) 7_555
H(2) H(1) 2.77(2) .
H(2) H(3) 2.900 .
H(2) H(4) 3.075 6_555
H(2) H(5) 2.849 6_555
H(2) H(11) 2.274 .
H(2) H(11) 3.573 7_565
H(2) H(14) 2.41(7) 7_555
H(2) H(15) 2.74(6) 7_555
H(2) H(16) 3.26(10) 7_555
H(3) O(1) 2.653 1_545
H(3) O(2) 3.487 7_555
H(3) C(1) 2.691 .
H(3) C(2) 3.285 .
H(3) C(4) 3.544 .
H(3) C(5) 2.788 .
H(3) C(6) 2.027 .
H(3) C(8) 2.060 .
H(3) C(9) 3.269 .
H(3) C(9) 3.314 6_545
H(3) C(11) 3.252 .
H(3) C(13) 3.105 .
H(3) H(1) 3.574 .
H(3) H(2) 2.900 .
H(3) H(4) 2.358 .
H(3) H(4) 3.480 6_555
H(3) H(5) 3.239 6_545
H(3) H(7) 3.047 1_545
H(3) H(8) 2.562 .
H(3) H(11) 2.772 1_545
H(4) C(6) 3.307 .
H(4) C(6) 3.223 6_545
H(4) C(7) 2.060 .
H(4) C(7) 3.024 6_545
H(4) C(8) 3.001 6_545
H(4) C(9) 2.098 .
H(4) C(9) 3.156 6_545
H(4) C(10) 3.303 1_545
H(4) C(10) 3.315 .
H(4) C(10) 3.335 6_545
H(4) C(11) 3.437 1_545
H(4) C(11) 3.374 6_545
H(4) H(2) 3.075 6_545
H(4) H(3) 2.358 .
H(4) H(3) 3.480 6_545
H(4) H(4) 3.511 6_545
H(4) H(4) 3.511 6_555
H(4) H(5) 2.283 .
H(4) H(6) 3.021 1_545
H(4) H(7) 3.204 1_545
H(4) H(10) 3.564 2_655
H(4) H(15) 3.393 4_555
H(5) O(1) 3.042 6_545
H(5) O(2) 2.763 4_565
H(5) C(2) 3.365 6_545
H(5) C(7) 3.200 .
H(5) C(8) 1.947 .
H(5) C(10) 2.087 .
H(5) C(11) 3.290 .
H(5) C(12) 3.222 4_555
H(5) H(2) 2.849 6_545
H(5) H(3) 3.239 6_555
H(5) H(4) 2.283 .
H(5) H(6) 2.510 .
H(5) H(10) 3.462 2_655
H(5) H(11) 2.601 6_545
H(5) H(13) 3.232 4_555
H(5) H(14) 2.553 4_555
H(5) H(15) 2.779 4_555
H(5) H(16) 2.823 4_555
H(5) H(17) 3.478 4_555
H(6) O(2) 3.510 4_565
H(6) C(6) 3.170 .
H(6) C(8) 3.249 .
H(6) C(9) 2.069 .
H(6) C(11) 1.920 .
H(6) C(12) 3.452 4_565
H(6) H(1) 3.388 2_655
H(6) H(4) 3.021 1_565
H(6) H(5) 2.510 .
H(6) H(7) 2.217 .
H(6) H(9) 2.921 2_665
H(6) H(10) 3.407 2_655
H(6) H(12) 2.951 4_565
H(6) H(15) 2.758 4_565
H(7) O(1) 3.344 .
H(7) C(1) 2.603 .
H(7) C(2) 3.444 .
H(7) C(6) 2.000 .
H(7) C(7) 3.224 .
H(7) C(7) 3.354 1_565
H(7) C(8) 3.484 1_565
H(7) C(9) 3.248 .
H(7) C(10) 2.041 .
H(7) C(13) 3.591 1_565
H(7) C(13) 3.411 2_665
H(7) H(1) 2.251 .
H(7) H(1) 3.048 2_655
H(7) H(3) 3.047 1_565
H(7) H(4) 3.204 1_565
H(7) H(6) 2.217 .
H(7) H(7) 3.234 2_655
H(7) H(8) 2.700 1_565
H(7) H(8) 3.084 2_665
H(7) H(9) 3.243 2_665
H(7) H(10) 3.579 2_655
H(7) H(10) 3.266 2_665
H(8) O(1) 2.915 1_545
H(8) C(1) 3.518 1_545
H(8) C(1) 2.855 .
H(8) C(4) 3.081 .
H(8) C(5) 1.998 .
H(8) C(6) 2.938 .
H(8) C(7) 2.867 .
H(8) C(11) 3.571 1_545
H(8) C(13) 3.525 2_655
H(8) H(1) 2.674 1_545
H(8) H(1) 3.323 .
H(8) H(3) 2.562 .
H(8) H(7) 2.700 1_545
H(8) H(7) 3.084 2_645
H(8) H(8) 3.006 2_655
H(8) H(9) 1.589 .
H(8) H(10) 1.450 .
H(8) H(10) 3.153 2_655
H(8) H(13) 3.413 .
H(8) H(16) 3.589 .
H(9) O(1) 3.204 1_545
H(9) C(1) 3.496 .
H(9) C(4) 2.689 .
H(9) C(5) 2.126 .
H(9) C(12) 2.804 .
H(9) C(12) 3.563 3_655
H(9) H(1) 2.867 1_545
H(9) H(6) 2.921 2_645
H(9) H(7) 3.243 2_645
H(9) H(8) 1.589 .
H(9) H(10) 1.564 .
H(9) H(12) 2.963 .
H(9) H(12) 2.884 3_655
H(9) H(13) 2.250 .
H(9) H(13) 3.535 3_655
H(9) H(14) 3.492 .
H(9) H(15) 3.367 3_655
H(9) H(16) 2.735 .
H(9) H(17) 2.399 .
H(9) H(17) 2.934 3_655
H(10) C(1) 2.787 .
H(10) C(4) 3.116 .
H(10) C(5) 2.000 .
H(10) C(6) 3.273 .
H(10) C(6) 3.064 2_655
H(10) C(7) 3.077 2_655
H(10) C(8) 3.031 2_655
H(10) C(9) 2.980 2_655
H(10) C(10) 2.963 2_655
H(10) C(11) 2.995 2_655
H(10) H(1) 2.820 .
H(10) H(4) 3.564 2_655
H(10) H(5) 3.462 2_655
H(10) H(6) 3.407 2_655
H(10) H(7) 3.266 2_645
H(10) H(7) 3.579 2_655
H(10) H(8) 1.450 .
H(10) H(8) 3.153 2_655
H(10) H(9) 1.564 .
H(10) H(10) 3.446 2_655
H(10) H(13) 3.536 .
H(10) H(17) 3.548 .
H(11) O(1) 3.445 7_565
H(11) O(2) 2.936 .
H(11) O(2) 1.786 7_565
H(11) C(1) 3.317 .
H(11) C(2) 2.026 .
H(11) C(2) 3.481 7_565
H(11) C(3) 2.827 .
H(11) C(3) 2.841 7_565
H(11) C(4) 3.181 1_565
H(11) C(5) 3.425 1_565
H(11) C(9) 3.391 6_555
H(11) C(12) 3.358 1_565
H(11) H(1) 3.417 .
H(11) H(2) 2.274 .
H(11) H(2) 3.573 7_565
H(11) H(3) 2.772 1_565
H(11) H(5) 2.601 6_555
H(11) H(11) 2.901 7_565
H(11) H(13) 3.334 1_565
H(11) H(14) 2.875 1_565
H(11) H(14) 2.958 7_555
H(11) H(16) 2.582 1_565
H(11) H(16) 3.106 7_555
H(12) O(2) 3.20(5) .
H(12) C(3) 2.88(5) .
H(12) C(4) 1.89(5) .
H(12) C(5) 2.85(5) .
H(12) C(12) 3.36(5) 3_655
H(12) C(13) 3.39(4) .
H(12) H(6) 2.951 4_564
H(12) H(9) 2.963 .
H(12) H(9) 2.884 3_655
H(12) H(12) 2.96(7) 3_655
H(12) H(13) 1.39(7) .
H(12) H(13) 2.70(8) 3_655
H(12) H(14) 1.85(9) .
H(12) H(15) 1.25(7) .
H(12) H(16) 2.06(13) .
H(12) H(16) 3.48(13) 3_655
H(12) H(17) 0.90(8) .
H(12) H(17) 2.28(7) 3_655
H(13) O(1) 3.10(6) 1_545
H(13) O(2) 3.52(6) 1_545
H(13) C(3) 3.36(6) .
H(13) C(4) 2.04(6) .
H(13) C(5) 2.73(5) .
H(13) C(12) 3.44(6) 3_655
H(13) C(13) 2.88(5) .
H(13) H(5) 3.232 4_554
H(13) H(8) 3.413 .
H(13) H(9) 2.250 .
H(13) H(9) 3.535 3_655
H(13) H(10) 3.536 .
H(13) H(11) 3.334 1_545
H(13) H(12) 1.39(7) .
H(13) H(12) 2.70(8) 3_655
H(13) H(13) 3.11(9) 3_655
H(13) H(14) 1.48(8) .
H(13) H(15) 1.66(7) .
H(13) H(16) 0.92(13) .
H(13) H(17) 2.43(9) 3_655
H(14) O(1) 3.10(8) 1_545
H(14) O(1) 3.44(7) 7_555
H(14) O(2) 3.18(7) 1_545
H(14) O(2) 3.00(7) .
H(14) O(2) 3.21(8) 7_555
H(14) C(2) 3.06(7) 7_555
H(14) C(3) 2.80(7) .
H(14) C(3) 3.33(7) 7_555
H(14) C(4) 2.03(7) .
H(14) C(5) 3.17(7) .
H(14) C(9) 3.39(7) 4_554
H(14) H(2) 2.41(7) 7_555
H(14) H(5) 2.553 4_554
H(14) H(9) 3.492 .
H(14) H(11) 2.875 1_545
H(14) H(11) 2.958 7_555
H(14) H(12) 1.85(9) .
H(14) H(13) 1.48(8) .
H(14) H(15) 0.93(10) .
H(14) H(16) 1.06(12) .
H(14) H(17) 1.91(9) .
H(15) O(2) 2.68(6) .
H(15) C(2) 3.54(5) 7_555
H(15) C(3) 2.66(6) .
H(15) C(4) 2.02(5) .
H(15) C(5) 3.28(5) .
H(15) C(9) 3.46(5) 4_554
H(15) C(10) 3.55(6) 4_564
H(15) H(2) 2.74(6) 7_555
H(15) H(4) 3.393 4_554
H(15) H(5) 2.779 4_554
H(15) H(6) 2.758 4_564
H(15) H(9) 3.367 3_655
H(15) H(12) 1.25(7) .
H(15) H(13) 1.66(7) .
H(15) H(14) 0.93(10) .
H(15) H(16) 1.73(12) .
H(15) H(17) 1.69(7) .
H(15) H(17) 3.32(8) 3_655
H(16) O(1) 2.47(12) 1_545
H(16) O(2) 2.73(11) 1_545
H(16) O(2) 3.50(12) 7_555
H(16) C(2) 3.16(11) 1_545
H(16) C(3) 2.94(11) 1_545
H(16) C(3) 3.37(11) .
H(16) C(4) 2.22(11) .
H(16) C(5) 2.98(10) .
H(16) C(13) 3.26(9) .
H(16) H(2) 3.26(10) 7_555
H(16) H(5) 2.823 4_554
H(16) H(8) 3.589 .
H(16) H(9) 2.735 .
H(16) H(11) 2.582 1_545
H(16) H(11) 3.106 7_555
H(16) H(12) 2.06(13) .
H(16) H(12) 3.48(13) 3_655
H(16) H(13) 0.92(13) .
H(16) H(14) 1.06(12) .
H(16) H(15) 1.73(12) .
H(16) H(17) 1.64(13) .
H(16) H(17) 3.30(13) 3_655
H(17) C(3) 3.46(6) .
H(17) C(4) 2.20(6) .
H(17) C(5) 2.90(6) .
H(17) C(12) 2.88(6) 3_655
H(17) C(13) 3.05(5) .
H(17) H(5) 3.478 4_554
H(17) H(9) 2.399 .
H(17) H(9) 2.934 3_655
H(17) H(10) 3.548 .
H(17) H(12) 0.90(8) .
H(17) H(12) 2.28(7) 3_655
H(17) H(13) 2.43(9) 3_655
H(17) H(14) 1.91(9) .
H(17) H(15) 1.69(7) .
H(17) H(15) 3.32(8) 3_655
H(17) H(16) 1.64(13) .
H(17) H(16) 3.30(13) 3_655
H(17) H(17) 1.82(8) 3_655

loop_
_geom_torsion_atom_site_label_1
_geom_torsion_atom_site_label_2
_geom_torsion_atom_site_label_3
_geom_torsion_atom_site_label_4
_geom_torsion
C(2) C(1) C(5) C(4) 12.4(2)
C(2) C(1) C(5) C(13) -170.16(17)
C(5) C(1) C(2) O(1) -139.95(16)
C(5) C(1) C(2) C(3) -17.21(19)
C(2) C(1) C(6) C(7) 78.0(2)
C(2) C(1) C(6) C(11) -98.07(19)
C(6) C(1) C(2) O(1) 93.14(19)
C(6) C(1) C(2) C(3) -144.12(16)
C(5) C(1) C(6) C(7) -41.0(2)
C(5) C(1) C(6) C(11) 142.94(17)
C(6) C(1) C(5) C(4) 136.51(17)
C(6) C(1) C(5) C(13) -46.1(2)
O(1) C(2) C(3) O(2) -44.2(2)
O(1) C(2) C(3) C(4) 137.25(16)
C(1) C(2) C(3) O(2) -164.12(19)
C(1) C(2) C(3) C(4) 17.3(2)
O(2) C(3) C(4) C(5) 171.2(2)
O(2) C(3) C(4) C(12) -6.6(3)
C(2) C(3) C(4) C(5) -10.3(2)
C(2) C(3) C(4) C(12) 171.94(19)
C(3) C(4) C(5) C(1) -1.7(2)
C(3) C(4) C(5) C(13) -178.95(18)
C(12) C(4) C(5) C(1) 175.8(2)
C(12) C(4) C(5) C(13) -1.4(3)
C(1) C(6) C(7) C(8) -176.24(17)
C(1) C(6) C(11) C(10) 175.51(18)
C(7) C(6) C(11) C(10) -0.7(2)
C(11) C(6) C(7) C(8) -0.2(2)
C(6) C(7) C(8) C(9) 0.8(2)
C(7) C(8) C(9) C(10) -0.6(3)
C(8) C(9) C(10) C(11) -0.3(3)
C(9) C(10) C(11) C(6) 0.9(3)
